data_2215442
loop_
_publ_author_name
'Hui Xu'
'Jianmin Dou'
'Dacheng Li'
'Daqi Wang'

_publ_section_title
;
 Dimethyl
 2,5-bis[2-(2-hydroxybenzoyl)hydrazino]cyclohexa-1,4-diene-1,4-dicarboxylate
 dimethylformamide disolvate
;
_journal_coeditor_code CV2302
_journal_issue 10
_journal_name_full 'Acta Crystallographica Section E'
_journal_page_first o4092
_journal_page_last o4092
_journal_paper_doi 10.1107/S1600536807045175
_journal_volume 63
_journal_year 2007
_chemical_formula_iupac 'C24 H24 N4 O8 , 2C3 H7 N O'
_chemical_formula_moiety 'C24 H24 N4 O8 , 2C3 H7 N O'
_chemical_formula_sum 'C30 H38 N6 O10'
_chemical_formula_weight 642.66
_chemical_name_systematic
;
Dimethyl 2,5-bis[2-(2-hydroxybenzoyl)hydrazino]cyclohexa-
1,4-diene-1,4-dicarboxylate dimethylformamide disolvate
;
_space_group_IT_number 14
_symmetry_cell_setting monoclinic
_symmetry_space_group_name_Hall '-P 2yn'
_symmetry_space_group_name_H-M 'P 1 21/n 1'
_atom_sites_solution_hydrogens geom
_atom_sites_solution_primary direct
_atom_sites_solution_secondary difmap
_audit_creation_method SHELXL97
_cell_angle_alpha 90.00
_cell_angle_beta 103.850(14)
_cell_angle_gamma 90.00
_cell_formula_units_Z 2
_cell_length_a 6.227(2)
_cell_length_b 28.113(9)
_cell_length_c 9.376(3)
_cell_measurement_reflns_used 1492
_cell_measurement_temperature 298(2)
_cell_measurement_theta_max 25.261
_cell_measurement_theta_min 2.352
_cell_volume 1593.6(9)
_computing_cell_refinement 'SAINT (Siemens, 1996)'
_computing_data_collection 'SMART (Siemens, 1996)'
_computing_data_reduction 'SAINT (Siemens, 1996)'
_computing_molecular_graphics 'SHELXTL (Sheldrick, 1997b)'
_computing_publication_material 'SHELXTL (Sheldrick, 1997b)'
_computing_structure_refinement 'SHELXL97 (Sheldrick, 1997a)'
_computing_structure_solution 'SHELXS97 (Sheldrick, 1997a)'
_diffrn_ambient_temperature 298(2)
_diffrn_measured_fraction_theta_full 0.996
_diffrn_measured_fraction_theta_max 0.996
_diffrn_measurement_device_type 'Siemens SMART CCD area-detector'
_diffrn_measurement_method '\f and \w scans'
_diffrn_radiation_monochromator graphite
_diffrn_radiation_source 'fine-focus sealed tube'
_diffrn_radiation_type MoK\a
_diffrn_radiation_wavelength 0.71073
_diffrn_reflns_av_R_equivalents 0.0642
_diffrn_reflns_av_sigmaI/netI 0.0825
_diffrn_reflns_limit_h_max 7
_diffrn_reflns_limit_h_min -7
_diffrn_reflns_limit_k_max 32
_diffrn_reflns_limit_k_min -33
_diffrn_reflns_limit_l_max 5
_diffrn_reflns_limit_l_min -11
_diffrn_reflns_number 7468
_diffrn_reflns_theta_full 25.01
_diffrn_reflns_theta_max 25.01
_diffrn_reflns_theta_min 1.45
_exptl_absorpt_coefficient_mu 0.102
_exptl_absorpt_correction_T_max 0.9929
_exptl_absorpt_correction_T_min 0.9490
_exptl_absorpt_correction_type multi-scan
_exptl_absorpt_process_details '(SADABS; Sheldrick, 1996)'
_exptl_crystal_colour yellow
_exptl_crystal_density_diffrn 1.339
_exptl_crystal_density_method 'not measured'
_exptl_crystal_description stick
_exptl_crystal_F_000 680
_exptl_crystal_size_max 0.52
_exptl_crystal_size_mid 0.15
_exptl_crystal_size_min 0.07
_refine_diff_density_max 0.243
_refine_diff_density_min -0.300
_refine_ls_extinction_method none
_refine_ls_goodness_of_fit_ref 0.999
_refine_ls_hydrogen_treatment constr
_refine_ls_matrix_type full
_refine_ls_number_parameters 208
_refine_ls_number_reflns 2800
_refine_ls_number_restraints 0
_refine_ls_restrained_S_all 0.999
_refine_ls_R_factor_all 0.1243
_refine_ls_R_factor_gt 0.0592
_refine_ls_shift/su_max 0.000
_refine_ls_shift/su_mean 0.000
_refine_ls_structure_factor_coef Fsqd
_refine_ls_weighting_details 'calc w=1/[\s^2^(Fo^2^)+(0.0764P)^2^+1.2201P] where P=(Fo^2^+2Fc^2^)/3'
_refine_ls_weighting_scheme calc
_refine_ls_wR_factor_gt 0.1424
_refine_ls_wR_factor_ref 0.1893
_reflns_number_gt 1471
_reflns_number_total 2800
_reflns_threshold_expression I>2\s(I)
_cod_data_source_file cv2302.cif
_cod_data_source_block I
_cod_depositor_comments
;
The following automatic conversions were performed:
'_symmetry_cell_setting' value 'Monoclinic' changed to 'monoclinic'
according to '/home/saulius/struct/CIF-dictionaries/cif_core.dic'
dictionary named 'cif_core.dic' version 2.4.1 from 2010-06-29.

Automatic conversion script
Id: cif_fix_enum 1527 2010-12-29 10:47:43Z saulius 

The following automatic conversions were performed:

'_symmetry_cell_setting' value 'Monoclinic' changed to 'monoclinic'
according to /home/saulius/struct/CIF-dictionaries/cif_core.dic
dictionary named 'cif_core.dic' version 2.4.1 from 2010-06-29.

Automatic conversion script
Id: cif_fix_values 1715 2011-07-08 13:25:40Z adriana 
;
_cod_original_sg_symbol_H-M 'P 21/n'
_cod_database_code 2215442
_cod_database_fobs_code 2215442

loop_
_symmetry_equiv_pos_as_xyz
'x, y, z'
'-x+1/2, y+1/2, -z+1/2'
'-x, -y, -z'
'x-1/2, -y-1/2, z-1/2'

loop_
_atom_site_type_symbol
_atom_site_label
_atom_site_fract_x
_atom_site_fract_y
_atom_site_fract_z
_atom_site_U_iso_or_equiv
_atom_site_adp_type
_atom_site_calc_flag
_atom_site_refinement_flags
_atom_site_occupancy
N N1 0.0085(5) 0.12965(10) 0.4387(3) 0.0401(8) Uani d . 1
H H1 -0.0106 0.1403 0.3505 0.048 Uiso calc R 1
N N2 0.1573(5) 0.09293(10) 0.4882(3) 0.0419(8) Uani d . 1
H H2 0.2968 0.0989 0.5111 0.050 Uiso calc R 1
N N3 0.2346(6) 0.12473(12) 0.0477(4) 0.0530(9) Uani d . 1
O O1 -0.0940(5) 0.13189(9) 0.6539(3) 0.0472(7) Uani d . 1
O O2 -0.4852(5) 0.17016(9) 0.6376(3) 0.0528(8) Uani d . 1
H H2A -0.3942 0.1486 0.6590 0.079 Uiso calc R 1
O O3 0.5415(5) -0.01121(9) 0.7430(3) 0.0591(9) Uani d . 1
O O4 0.5249(4) 0.06460(9) 0.6729(3) 0.0511(8) Uani d . 1
O O5 -0.0794(6) 0.13231(13) 0.1286(3) 0.0737(10) Uani d . 1
C C1 -0.1059(6) 0.14848(12) 0.5312(4) 0.0372(9) Uani d . 1
C C2 -0.2469(6) 0.18971(12) 0.4759(4) 0.0344(9) Uani d . 1
C C3 -0.4309(7) 0.19869(13) 0.5337(4) 0.0398(9) Uani d . 1
C C4 -0.5660(7) 0.23722(14) 0.4857(5) 0.0505(11) Uani d . 1
H H4 -0.6889 0.2428 0.5235 0.061 Uiso calc R 1
C C5 -0.5186(8) 0.26754(14) 0.3816(5) 0.0553(12) Uani d . 1
H H5 -0.6099 0.2935 0.3496 0.066 Uiso calc R 1
C C6 -0.3375(8) 0.25971(14) 0.3248(5) 0.0559(12) Uani d . 1
H H6 -0.3061 0.2805 0.2553 0.067 Uiso calc R 1
C C7 -0.2032(7) 0.22132(13) 0.3708(4) 0.0458(10) Uani d . 1
H H7 -0.0813 0.2162 0.3317 0.055 Uiso calc R 1
C C8 0.0855(6) 0.04753(12) 0.5011(4) 0.0359(9) Uani d . 1
C C9 0.2168(6) 0.01363(12) 0.5801(4) 0.0357(9) Uani d . 1
C C10 0.1455(6) -0.03709(12) 0.5836(4) 0.0413(10) Uani d . 1
H H10A 0.2463 -0.0569 0.5454 0.050 Uiso calc R 1
H H10B 0.1590 -0.0462 0.6852 0.050 Uiso calc R 1
C C11 0.4371(6) 0.02576(13) 0.6663(4) 0.0384(9) Uani d . 1
C C12 0.7623(8) -0.00190(17) 0.8290(6) 0.0767(16) Uani d . 1
H H12A 0.8351 0.0197 0.7767 0.115 Uiso calc R 1
H H12B 0.8437 -0.0312 0.8463 0.115 Uiso calc R 1
H H12C 0.7550 0.0120 0.9213 0.115 Uiso calc R 1
C C13 0.0200(8) 0.12140(15) 0.0339(5) 0.0543(11) Uani d . 1
H H13 -0.0644 0.1098 -0.0549 0.065 Uiso calc R 1
C C14 0.3778(9) 0.1427(2) 0.1822(6) 0.0914(19) Uani d . 1
H H14A 0.3458 0.1757 0.1937 0.137 Uiso calc R 1
H H14B 0.5294 0.1393 0.1777 0.137 Uiso calc R 1
H H14C 0.3528 0.1250 0.2643 0.137 Uiso calc R 1
C C15 0.3392(9) 0.1104(2) -0.0693(5) 0.0854(17) Uani d . 1
H H15A 0.2276 0.1008 -0.1539 0.128 Uiso calc R 1
H H15B 0.4377 0.0842 -0.0361 0.128 Uiso calc R 1
H H15C 0.4212 0.1367 -0.0947 0.128 Uiso calc R 1

loop_
_atom_site_aniso_label
_atom_site_aniso_U_11
_atom_site_aniso_U_22
_atom_site_aniso_U_33
_atom_site_aniso_U_12
_atom_site_aniso_U_13
_atom_site_aniso_U_23
N1 0.047(2) 0.0276(16) 0.0475(19) 0.0090(15) 0.0152(16) 0.0056(14)
N2 0.0338(18) 0.0298(17) 0.064(2) 0.0019(14) 0.0156(16) 0.0041(15)
N3 0.052(2) 0.067(2) 0.043(2) 0.0019(19) 0.0161(18) -0.0044(18)
O1 0.0589(19) 0.0445(15) 0.0371(15) 0.0050(14) 0.0093(13) 0.0086(13)
O2 0.0590(19) 0.0457(16) 0.0611(19) 0.0037(14) 0.0289(15) 0.0114(14)
O3 0.0461(18) 0.0431(16) 0.076(2) 0.0007(14) -0.0090(16) 0.0112(15)
O4 0.0438(18) 0.0359(15) 0.072(2) -0.0034(13) 0.0097(15) 0.0013(14)
O5 0.060(2) 0.112(3) 0.054(2) 0.0068(19) 0.0235(17) 0.0052(19)
C1 0.038(2) 0.0284(19) 0.045(2) -0.0047(16) 0.0089(19) -0.0027(17)
C2 0.040(2) 0.0275(18) 0.037(2) -0.0008(17) 0.0125(17) 0.0002(16)
C3 0.049(3) 0.032(2) 0.038(2) -0.0014(18) 0.0108(19) -0.0011(17)
C4 0.054(3) 0.044(2) 0.056(3) 0.008(2) 0.019(2) -0.002(2)
C5 0.071(3) 0.037(2) 0.055(3) 0.019(2) 0.010(2) 0.004(2)
C6 0.074(3) 0.043(2) 0.056(3) 0.010(2) 0.026(2) 0.013(2)
C7 0.056(3) 0.036(2) 0.049(2) 0.0047(19) 0.021(2) 0.0047(18)
C8 0.035(2) 0.0287(19) 0.047(2) 0.0014(17) 0.0158(18) -0.0045(17)
C9 0.036(2) 0.0266(18) 0.044(2) 0.0014(16) 0.0085(18) 0.0001(16)
C10 0.040(2) 0.033(2) 0.050(2) 0.0007(17) 0.0081(19) 0.0012(17)
C11 0.041(2) 0.030(2) 0.045(2) 0.0061(18) 0.0137(19) 0.0011(17)
C12 0.053(3) 0.060(3) 0.097(4) -0.001(2) -0.022(3) 0.009(3)
C13 0.058(3) 0.058(3) 0.046(3) 0.005(2) 0.011(2) 0.004(2)
C14 0.065(4) 0.134(5) 0.075(4) -0.025(3) 0.016(3) -0.037(4)
C15 0.079(4) 0.133(5) 0.052(3) 0.024(3) 0.031(3) -0.001(3)

loop_
_atom_type_symbol
_atom_type_description
_atom_type_scat_dispersion_real
_atom_type_scat_dispersion_imag
_atom_type_scat_source
C C 0.0033 0.0016 'International Tables Vol C Tables 4.2.6.8 and 6.1.1.4'
H H 0.0000 0.0000 'International Tables Vol C Tables 4.2.6.8 and 6.1.1.4'
N N 0.0061 0.0033 'International Tables Vol C Tables 4.2.6.8 and 6.1.1.4'
O O 0.0106 0.0060 'International Tables Vol C Tables 4.2.6.8 and 6.1.1.4'

loop_
_geom_angle_atom_site_label_1
_geom_angle_atom_site_label_2
_geom_angle_atom_site_label_3
_geom_angle_site_symmetry_1
_geom_angle_site_symmetry_3
_geom_angle
C1 N1 N2 . . 119.1(3)
C1 N1 H1 . . 120.4
N2 N1 H1 . . 120.4
C8 N2 N1 . . 121.1(3)
C8 N2 H2 . . 119.4
N1 N2 H2 . . 119.4
C13 N3 C14 . . 120.6(4)
C13 N3 C15 . . 122.1(4)
C14 N3 C15 . . 117.2(4)
C3 O2 H2A . . 109.5
C11 O3 C12 . . 115.7(3)
O1 C1 N1 . . 121.9(3)
O1 C1 C2 . . 121.8(4)
N1 C1 C2 . . 116.3(3)
C7 C2 C3 . . 118.1(3)
C7 C2 C1 . . 123.2(4)
C3 C2 C1 . . 118.6(3)
O2 C3 C4 . . 117.3(4)
O2 C3 C2 . . 122.3(3)
C4 C3 C2 . . 120.4(4)
C3 C4 C5 . . 119.9(4)
C3 C4 H4 . . 120.0
C5 C4 H4 . . 120.0
C6 C5 C4 . . 120.6(4)
C6 C5 H5 . . 119.7
C4 C5 H5 . . 119.7
C7 C6 C5 . . 120.0(4)
C7 C6 H6 . . 120.0
C5 C6 H6 . . 120.0
C6 C7 C2 . . 121.0(4)
C6 C7 H7 . . 119.5
C2 C7 H7 . . 119.5
C9 C8 N2 . . 122.5(3)
C9 C8 C10 . 3_556 122.0(3)
N2 C8 C10 . 3_556 115.4(3)
C8 C9 C11 . . 120.2(3)
C8 C9 C10 . . 122.6(3)
C11 C9 C10 . . 117.1(3)
C8 C10 C9 3_556 . 115.3(3)
C8 C10 H10A 3_556 . 108.4
C9 C10 H10A . . 108.4
C8 C10 H10B 3_556 . 108.4
C9 C10 H10B . . 108.4
H10A C10 H10B . . 107.5
O4 C11 O3 . . 121.0(4)
O4 C11 C9 . . 126.2(3)
O3 C11 C9 . . 112.8(3)
O3 C12 H12A . . 109.5
O3 C12 H12B . . 109.5
H12A C12 H12B . . 109.5
O3 C12 H12C . . 109.5
H12A C12 H12C . . 109.5
H12B C12 H12C . . 109.5
O5 C13 N3 . . 125.7(4)
O5 C13 H13 . . 117.2
N3 C13 H13 . . 117.2
N3 C14 H14A . . 109.5
N3 C14 H14B . . 109.5
H14A C14 H14B . . 109.5
N3 C14 H14C . . 109.5
H14A C14 H14C . . 109.5
H14B C14 H14C . . 109.5
N3 C15 H15A . . 109.5
N3 C15 H15B . . 109.5
H15A C15 H15B . . 109.5
N3 C15 H15C . . 109.5
H15A C15 H15C . . 109.5
H15B C15 H15C . . 109.5

loop_
_geom_bond_atom_site_label_1
_geom_bond_atom_site_label_2
_geom_bond_site_symmetry_2
_geom_bond_distance
N1 C1 . 1.355(5)
N1 N2 . 1.390(4)
N1 H1 . 0.8600
N2 C8 . 1.367(4)
N2 H2 . 0.8600
N3 C13 . 1.315(6)
N3 C14 . 1.450(6)
N3 C15 . 1.460(5)
O1 C1 . 1.227(4)
O2 C3 . 1.366(4)
O2 H2A . 0.8200
O3 C11 . 1.341(4)
O3 C12 . 1.441(5)
O4 C11 . 1.216(4)
O5 C13 . 1.237(5)
C1 C2 . 1.472(5)
C2 C7 . 1.401(5)
C2 C3 . 1.403(5)
C3 C4 . 1.379(5)
C4 C5 . 1.380(6)
C4 H4 . 0.9300
C5 C6 . 1.375(6)
C5 H5 . 0.9300
C6 C7 . 1.370(5)
C6 H6 . 0.9300
C7 H7 . 0.9300
C8 C9 . 1.355(5)
C8 C10 3_556 1.496(5)
C9 C11 . 1.456(5)
C9 C10 . 1.496(5)
C10 C8 3_556 1.496(5)
C10 H10A . 0.9700
C10 H10B . 0.9700
C12 H12A . 0.9600
C12 H12B . 0.9600
C12 H12C . 0.9600
C13 H13 . 0.9300
C14 H14A . 0.9600
C14 H14B . 0.9600
C14 H14C . 0.9600
C15 H15A . 0.9600
C15 H15B . 0.9600
C15 H15C . 0.9600

loop_
_geom_hbond_atom_site_label_D
_geom_hbond_atom_site_label_H
_geom_hbond_atom_site_label_A
_geom_hbond_site_symmetry_A
_geom_hbond_distance_DH
_geom_hbond_distance_HA
_geom_hbond_distance_DA
_geom_hbond_angle_DHA
N1 H1 O5 . 0.86 2.03 2.827(5) 153.1
N2 H2 O4 . 0.86 2.05 2.641(4) 124.9
O2 H2A O1 . 0.82 1.94 2.634(4) 141.9
C15 H15A O1 1_554 0.96 2.51 3.320(6) 142.4

loop_
_geom_torsion_atom_site_label_1
_geom_torsion_atom_site_label_2
_geom_torsion_atom_site_label_3
_geom_torsion_atom_site_label_4
_geom_torsion_site_symmetry_1
_geom_torsion_site_symmetry_4
_geom_torsion
C1 N1 N2 C8 . . 76.3(4)
N2 N1 C1 O1 . . -5.3(5)
N2 N1 C1 C2 . . 175.2(3)
O1 C1 C2 C7 . . 153.0(4)
N1 C1 C2 C7 . . -27.5(5)
O1 C1 C2 C3 . . -25.3(5)
N1 C1 C2 C3 . . 154.2(3)
C7 C2 C3 O2 . . -179.3(3)
C1 C2 C3 O2 . . -1.0(5)
C7 C2 C3 C4 . . 1.1(5)
C1 C2 C3 C4 . . 179.4(4)
O2 C3 C4 C5 . . 179.5(4)
C2 C3 C4 C5 . . -0.9(6)
C3 C4 C5 C6 . . 0.1(7)
C4 C5 C6 C7 . . 0.5(7)
C5 C6 C7 C2 . . -0.2(7)
C3 C2 C7 C6 . . -0.5(6)
C1 C2 C7 C6 . . -178.8(4)
N1 N2 C8 C9 . . -163.9(3)
N1 N2 C8 C10 . 3_556 18.7(5)
N2 C8 C9 C11 . . 5.5(6)
C10 C8 C9 C11 3_556 . -177.3(3)
N2 C8 C9 C10 . . -174.5(3)
C10 C8 C9 C10 3_556 . 2.7(6)
C8 C9 C10 C8 . 3_556 -2.6(6)
C11 C9 C10 C8 . 3_556 177.4(3)
C12 O3 C11 O4 . . -1.4(6)
C12 O3 C11 C9 . . 179.0(4)
C8 C9 C11 O4 . . -2.4(6)
C10 C9 C11 O4 . . 177.6(4)
C8 C9 C11 O3 . . 177.2(3)
C10 C9 C11 O3 . . -2.8(5)
C14 N3 C13 O5 . . -0.4(7)
C15 N3 C13 O5 . . 179.1(4)
